data_4020113
loop_
_publ_author_name
'Mino, Takashi'
'Saito, Akio'
'Tanaka, Youichi'
'Hasegawa, Shintaro'
'Sato, Yutaka'
'Sakamoto, Masami'
'Fujita, Tsutomu'

_publ_section_title
;
 Amination of N-Aryl Prolinol via Ring Expansion and Contraction:
 Application to the Chiral Ligand for the Catalytic Asymmetric Reaction
;
_journal_coden_ASTM JOCEAH
_journal_issue 5
_journal_name_full 'Journal of Organic Chemistry'
_journal_page_first 1937
_journal_page_last 1940
_journal_paper_doi 10.1021/jo0479967
_journal_volume 70
_journal_year 2005
_chemical_compound_source 'Local laboratory'
_chemical_formula_moiety 'C29 H35 N2 O P'
_chemical_formula_sum 'C29 H35 N2 O P'
_chemical_formula_weight 458.586
_chemical_name_common (aS,S)-piperidinomethylpyrrolidine
_space_group_IT_number 19
_symmetry_cell_setting orthorhombic
_symmetry_space_group_name_Hall 'P 2ac 2ab'
_symmetry_space_group_name_H-M 'P 21 21 21'
_atom_sites_solution_hydrogens geom
_cell_angle_alpha 90.00
_cell_angle_beta 90.00
_cell_angle_gamma 90.00
_cell_formula_units_Z 4
_cell_length_a 11.145(3)
_cell_length_b 22.855(7)
_cell_length_c 10.089(4)
_cell_measurement_reflns_used ?
_cell_measurement_temperature 298
_cell_measurement_theta_max ?
_cell_measurement_theta_min ?
_cell_volume 2569.9(14)
_diffrn_measurement_device 'Mac Science MXC18'
_diffrn_measurement_method '\q \w scans'
_diffrn_orient_matrix_type X=UH
_diffrn_orient_matrix_UB_11 0.08102
_diffrn_orient_matrix_UB_12 0.01498
_diffrn_orient_matrix_UB_13 -0.02567
_diffrn_orient_matrix_UB_21 -0.03853
_diffrn_orient_matrix_UB_22 0.03204
_diffrn_orient_matrix_UB_23 -0.05237
_diffrn_orient_matrix_UB_31 0.00090
_diffrn_orient_matrix_UB_32 0.02577
_diffrn_orient_matrix_UB_33 0.08016
_diffrn_radiation_source 'fine-focus sealed tube'
_diffrn_radiation_type ' CuK\a'
_diffrn_radiation_wavelength_id all
_diffrn_reflns_limit_h_max 13
_diffrn_reflns_limit_h_min 0
_diffrn_reflns_limit_k_max 27
_diffrn_reflns_limit_k_min 0
_diffrn_reflns_limit_l_max 12
_diffrn_reflns_limit_l_min 0
_diffrn_reflns_number 2795
_diffrn_reflns_theta_full 69.90
_diffrn_reflns_theta_max 69.90
_diffrn_reflns_theta_min 1.93
_exptl_absorpt_coefficient_mu 1.11
_exptl_absorpt_correction_T_max ?
_exptl_absorpt_correction_T_min ?
_exptl_absorpt_correction_type none
_exptl_crystal_colour Colourless
_exptl_crystal_density_diffrn 1.185
_exptl_crystal_density_method 'not measured'
_exptl_crystal_description Cube
_exptl_crystal_F_000 984
_refine_diff_density_max 0.22
_refine_diff_density_min -0.35
_refine_diff_density_rms 0.08
_refine_ls_abs_structure_details
;
;
_refine_ls_abs_structure_Rogers '_'
_refine_ls_extinction_coef ?
_refine_ls_extinction_method none
_refine_ls_goodness_of_fit_all 0.753
_refine_ls_goodness_of_fit_gt 0.596
_refine_ls_goodness_of_fit_ref 0.596
_refine_ls_hydrogen_treatment refxyz
_refine_ls_matrix_type full
_refine_ls_number_constraints 0
_refine_ls_number_parameters 299
_refine_ls_number_reflns 2553
_refine_ls_number_restraints 0
_refine_ls_R_factor_all 0.051
_refine_ls_R_factor_gt 0.048
_refine_ls_shift/su_max 0.021
_refine_ls_shift/su_mean 0.004
_refine_ls_structure_factor_coef F^2^
_refine_ls_weighting_details ' w = 1 / ( s^2^(Fo^2^) + 0.10000 * Fo^2^)'
_refine_ls_weighting_scheme sigma
_refine_ls_wR_factor_all 0.261
_refine_ls_wR_factor_gt 0.261
_refine_ls_wR_factor_ref 0.261
_reflns_d_resolution_high 0.64
_reflns_d_resolution_low 2.39
_reflns_limit_h_max 13
_reflns_limit_h_min 0
_reflns_limit_k_max 27
_reflns_limit_k_min 0
_reflns_limit_l_max 12
_reflns_limit_l_min 0
_reflns_number_gt 2553
_reflns_number_total 2807
_reflns_threshold_expression 'I> 3.00 sigma(I)'
_cod_depositor_comments
;
The following automatic conversions were performed:
'_symmetry_cell_setting' value 'Orthorhombic' changed to 'orthorhombic'
according to '/home/saulius/struct/CIF-dictionaries/cif_core.dic'
dictionary named 'cif_core.dic' version 2.4.1 from 2010-06-29.

Automatic conversion script
Id: cif_fix_enum 1527 2010-12-29 10:47:43Z saulius 

The following automatic conversions were performed:

'_atom_site_adp_type' tag value 'Uij' was replaced with 'Uani' value
33 times.

Automatic conversion script
Id: cif_fix_values 1646 2011-03-28 12:23:43Z adriana 

 Updated bibliographic information and added the common chemical
 name extracted from the previous publication title.

 Antanas Vaitkus,
 2019-10-02
;
_cod_database_code 4020113

loop_
_symmetry_equiv_pos_as_xyz
+X,+Y,+Z
'-X+ 1/2,-Y,+Z+ 1/2'
'+X+ 1/2,-Y+ 1/2,-Z'
'-X,+Y+ 1/2,-Z+ 1/2'

loop_
_atom_site_label
_atom_site_fract_x
_atom_site_fract_y
_atom_site_fract_z
_atom_site_U_iso_or_equiv
_atom_site_occupancy
_atom_site_adp_type
P1 0.07446(5) 0.13102(2) 0.50127(6) 0.0467(3) 1.00 Uani
C2 -0.0593(2) 0.11046(9) 0.5977(3) 0.0485(11) 1.00 Uani
N3 0.02101(18) 0.17480(8) 0.7679(2) 0.0497(10) 1.00 Uani
O4 -0.1623(2) 0.13928(10) 0.9319(2) 0.0791(13) 1.00 Uani
C5 0.1131(3) 0.23438(11) 0.3687(3) 0.0658(15) 1.00 Uani
C6 0.0248(2) 0.19768(9) 0.4177(2) 0.0485(11) 1.00 Uani
C7 -0.0679(2) 0.13419(9) 0.7242(2) 0.0475(11) 1.00 Uani
C8 -0.1466(3) 0.07069(11) 0.5524(3) 0.0628(14) 1.00 Uani
N9 0.01202(18) 0.33966(9) 0.7589(2) 0.0505(10) 1.00 Uani
C10 0.0216(3) 0.08505(12) 0.2408(3) 0.0628(14) 1.00 Uani
C11 0.0686(2) 0.07651(10) 0.3673(3) 0.0519(12) 1.00 Uani
C12 -0.1634(2) 0.11570(11) 0.8064(3) 0.0588(13) 1.00 Uani
C13 -0.2490(2) 0.07694(12) 0.7599(4) 0.0701(15) 1.00 Uani
C14 -0.0196(3) 0.23335(11) 0.8156(3) 0.0553(13) 1.00 Uani
C15 -0.1132(3) 0.35633(12) 0.7740(4) 0.0695(15) 1.00 Uani
C16 0.0251(3) 0.27893(11) 0.7169(3) 0.0548(12) 1.00 Uani
C17 -0.2402(3) 0.05553(12) 0.6330(4) 0.0741(16) 1.00 Uani
C18 -0.0950(3) 0.21581(11) 0.4066(3) 0.0604(13) 1.00 Uani
C19 0.0629(4) 0.44157(12) 0.7044(4) 0.0756(18) 1.00 Uani
C20 -0.0348(4) 0.30434(12) 0.3001(4) 0.0791(18) 1.00 Uani
C21 0.1110(3) 0.15088(16) 0.8586(4) 0.0758(18) 1.00 Uani
C22 0.1199(4) -0.02175(12) 0.3026(4) 0.0770(18) 1.00 Uani
C23 0.1198(3) 0.02252(11) 0.3970(3) 0.0637(14) 1.00 Uani
C24 0.0231(3) 0.04025(14) 0.1483(3) 0.0742(18) 1.00 Uani
C25 0.0722(4) -0.01266(12) 0.1782(3) 0.0746(18) 1.00 Uani
C26 -0.0640(4) 0.46080(13) 0.7309(4) 0.080(2) 1.00 Uani
C27 -0.1241(4) 0.41902(13) 0.8234(4) 0.088(2) 1.00 Uani
C28 0.0677(3) 0.37827(12) 0.6616(3) 0.0660(15) 1.00 Uani
C29 -0.1234(3) 0.26910(13) 0.3497(4) 0.0731(17) 1.00 Uani
C30 0.0331(4) 0.23961(17) 0.9521(3) 0.083(2) 1.00 Uani
C31 -0.2549(4) 0.12271(18) 1.0205(4) 0.104(3) 1.00 Uani
C33 0.0838(4) 0.28688(12) 0.3090(4) 0.085(2) 1.00 Uani
C32 0.1455(4) 0.2023(2) 0.9454(4) 0.100(3) 1.00 Uani

loop_
_atom_type_symbol
_atom_type_description
_atom_type_scat_dispersion_real
_atom_type_scat_dispersion_imag
_atom_type_scat_source
'C ' 'C ' 0.0181 0.0091 'Waasmaier & Kirfel, 1995'
'H ' 'H ' 0.0000 0.0000 'Waasmaier & Kirfel, 1995'
'O ' 'O ' 0.0492 0.0322 'Waasmaier & Kirfel, 1995'
'N ' 'N ' 0.0311 0.0180 'Waasmaier & Kirfel, 1995'
'P ' 'P ' 0.2955 0.4335 'Waasmaier & Kirfel, 1995'

loop_
_diffrn_radiation_wavelength
1.54178
